data_7238576
loop_
_publ_author_name
'Verma, Rajiv Kumar'
'Verma, Girijesh Kumar'
'Shukla, Gaurav'
'Singh, Maya Shankar'

_publ_section_title
;
 InCl3 catalyzed domino route to 2H-chromene-2-ones via [4 + 2] annulation
 of 2-hydroxyarylaldehydes with \a-oxoketene dithioacetal under
 solvent-free conditions
;
_journal_issue 6
_journal_name_full 'RSC Advances'
_journal_page_first 2413
_journal_paper_doi 10.1039/c2ra00987k
_journal_volume 2
_journal_year 2012
_chemical_formula_sum 'C20 H14 Fe O3'
_chemical_formula_weight 358.16
_space_group_IT_number 61
_space_group_name_Hall '-P 2ac 2ab'
_space_group_name_H-M_alt 'P b c a'
_symmetry_cell_setting orthorhombic
_symmetry_Int_Tables_number 61
_symmetry_space_group_name_H-M 'P b c a'
_atom_sites_solution_hydrogens geom
_atom_sites_solution_primary direct
_atom_sites_solution_secondary difmap
_audit_creation_method SHELXL-97
_cell_angle_alpha 90.000(5)
_cell_angle_beta 90.000(5)
_cell_angle_gamma 90.000(5)
_cell_formula_units_Z 8
_cell_length_a 12.377(5)
_cell_length_b 10.686(5)
_cell_length_c 23.309(5)
_cell_measurement_temperature 293(2)
_cell_volume 3083(2)
_computing_structure_refinement 'SHELXL-97 (Sheldrick, 1997)'
_diffrn_ambient_temperature 293(2)
_diffrn_measured_fraction_theta_full 0.998
_diffrn_measured_fraction_theta_max 0.856
_diffrn_radiation_monochromator graphite
_diffrn_radiation_type MoK\a
_diffrn_radiation_wavelength 0.71073
_diffrn_reflns_av_R_equivalents 0.1407
_diffrn_reflns_av_sigmaI/netI 0.2584
_diffrn_reflns_limit_h_max 10
_diffrn_reflns_limit_h_min -16
_diffrn_reflns_limit_k_max 12
_diffrn_reflns_limit_k_min -14
_diffrn_reflns_limit_l_max 28
_diffrn_reflns_limit_l_min -31
_diffrn_reflns_number 8817
_diffrn_reflns_theta_full 25.00
_diffrn_reflns_theta_max 29.12
_diffrn_reflns_theta_min 3.29
_diffrn_source 'fine-focus sealed tube'
_exptl_absorpt_coefficient_mu 0.993
_exptl_absorpt_correction_T_max 1.00000
_exptl_absorpt_correction_T_min 0.84446
_exptl_absorpt_correction_type multi-scan
_exptl_crystal_density_diffrn 1.543
_exptl_crystal_density_method 'not measured'
_exptl_crystal_F_000 1472
_exptl_crystal_size_max 0.38
_exptl_crystal_size_mid 0.35
_exptl_crystal_size_min 0.34
_refine_diff_density_max 0.326
_refine_diff_density_min -0.332
_refine_diff_density_rms 0.080
_refine_ls_extinction_method none
_refine_ls_goodness_of_fit_ref 0.915
_refine_ls_hydrogen_treatment riding
_refine_ls_matrix_type full
_refine_ls_number_parameters 217
_refine_ls_number_reflns 3548
_refine_ls_number_restraints 0
_refine_ls_restrained_S_all 0.915
_refine_ls_R_factor_all 0.2486
_refine_ls_R_factor_gt 0.0777
_refine_ls_shift/su_max 0.000
_refine_ls_shift/su_mean 0.000
_refine_ls_structure_factor_coef Fsqd
_refine_ls_weighting_details 'calc w=1/[\s^2^(Fo^2^)+(0.0000P)^2^+0.0000P] where P=(Fo^2^+2Fc^2^)/3'
_refine_ls_weighting_scheme calc
_refine_ls_wR_factor_gt 0.0820
_refine_ls_wR_factor_ref 0.1242
_reflns_number_gt 1250
_reflns_number_total 3548
_reflns_threshold_expression >2sigma(I)
_cod_data_source_file c2ra00987k.txt
_cod_data_source_block dtsal-16r
_cod_database_code 7238576

loop_
_symmetry_equiv_pos_as_xyz
'x, y, z'
'-x+1/2, -y, z+1/2'
'x+1/2, -y+1/2, -z'
'-x, y+1/2, -z+1/2'
'-x, -y, -z'
'x-1/2, y, -z-1/2'
'-x-1/2, y-1/2, z'
'x, -y-1/2, z-1/2'

loop_
_atom_site_label
_atom_site_type_symbol
_atom_site_fract_x
_atom_site_fract_y
_atom_site_fract_z
_atom_site_U_iso_or_equiv
_atom_site_adp_type
_atom_site_occupancy
_atom_site_symmetry_multiplicity
_atom_site_calc_flag
_atom_site_refinement_flags
Fe1 Fe 0.89653(7) 0.28237(9) 0.94986(3) 0.0388(3) Uani 1 1 d .
O1 O 0.7315(4) 0.4736(4) 0.84835(17) 0.0539(15) Uani 1 1 d .
O3 O 0.5772(3) 0.1473(4) 0.78574(18) 0.0447(13) Uani 1 1 d .
O2 O 0.5734(3) 0.2635(5) 0.86330(17) 0.0544(15) Uani 1 1 d .
C2 C 0.7348(5) 0.2717(6) 0.8074(2) 0.0330(16) Uani 1 1 d .
C4 C 0.6308(6) 0.0926(6) 0.7400(3) 0.0354(18) Uani 1 1 d .
C10 C 0.7866(5) 0.2190(6) 0.7631(2) 0.0342(17) Uani 1 1 d .
H10 H 0.8572 0.2435 0.7552 0.041 Uiso 1 1 calc R
C1 C 0.7822(6) 0.3768(6) 0.8428(2) 0.0348(18) Uani 1 1 d .
C9 C 0.7375(5) 0.1275(6) 0.7278(2) 0.0350(18) Uani 1 1 d .
C20 C 0.7916(7) 0.3222(7) 1.0148(3) 0.058(2) Uani 1 1 d .
H20 H 0.7652 0.4013 1.0237 0.070 Uiso 1 1 calc R
C5 C 0.5769(6) 0.0051(7) 0.7086(3) 0.049(2) Uani 1 1 d .
H5 H 0.5058 -0.0152 0.7176 0.058 Uiso 1 1 calc R
C3 C 0.6248(6) 0.2324(7) 0.8223(3) 0.0408(19) Uani 1 1 d .
C6 C 0.6275(6) -0.0524(7) 0.6642(3) 0.057(2) Uani 1 1 d .
H6 H 0.5910 -0.1129 0.6430 0.068 Uiso 1 1 calc R
C8 C 0.7862(6) 0.0674(7) 0.6814(3) 0.049(2) Uani 1 1 d .
H8 H 0.8566 0.0885 0.6714 0.059 Uiso 1 1 calc R
C7 C 0.7329(7) -0.0221(7) 0.6499(3) 0.059(2) Uani 1 1 d .
H7 H 0.7672 -0.0618 0.6195 0.071 Uiso 1 1 calc R
C15 C 0.9377(6) 0.4420(7) 0.9082(3) 0.046(2) Uani 1 1 d .
H15 H 0.9131 0.5221 0.9166 0.056 Uiso 1 1 calc R
C19 C 0.8846(6) 0.2674(8) 1.0373(2) 0.055(2) Uani 1 1 d .
H19 H 0.9303 0.3025 1.0646 0.066 Uiso 1 1 calc R
C14 C 1.0300(6) 0.3861(8) 0.9311(3) 0.056(2) Uani 1 1 d .
H14 H 1.0769 0.4221 0.9575 0.067 Uiso 1 1 calc R
C16 C 0.7446(6) 0.2373(10) 0.9761(3) 0.073(3) Uani 1 1 d .
H16 H 0.6814 0.2498 0.9553 0.088 Uiso 1 1 calc R
C11 C 0.8874(5) 0.3559(6) 0.8696(2) 0.0351(17) Uani 1 1 d .
C13 C 1.0397(6) 0.2650(9) 0.9072(3) 0.062(2) Uani 1 1 d .
H13 H 1.0950 0.2083 0.9145 0.074 Uiso 1 1 calc R
C12 C 0.9512(5) 0.2454(7) 0.8704(3) 0.050(2) Uani 1 1 d .
H12 H 0.9369 0.1724 0.8500 0.061 Uiso 1 1 calc R
C17 C 0.8102(9) 0.1300(9) 0.9744(3) 0.081(3) Uani 1 1 d .
H17 H 0.7981 0.0586 0.9525 0.098 Uiso 1 1 calc R
C18 C 0.8968(7) 0.1502(8) 1.0117(3) 0.070(3) Uani 1 1 d .
H18 H 0.9534 0.0948 1.0182 0.084 Uiso 1 1 calc R

loop_
_atom_site_aniso_label
_atom_site_aniso_U_11
_atom_site_aniso_U_22
_atom_site_aniso_U_33
_atom_site_aniso_U_23
_atom_site_aniso_U_13
_atom_site_aniso_U_12
Fe1 0.0403(6) 0.0373(6) 0.0386(5) 0.0010(5) -0.0024(5) -0.0048(6)
O1 0.066(4) 0.038(3) 0.058(3) -0.002(3) -0.004(3) 0.019(3)
O3 0.034(3) 0.053(4) 0.047(3) 0.001(3) 0.006(2) 0.005(3)
O2 0.044(3) 0.072(4) 0.048(3) -0.005(3) 0.017(2) 0.014(3)
C2 0.031(4) 0.037(5) 0.031(3) 0.008(4) 0.000(3) -0.004(4)
C4 0.038(5) 0.032(5) 0.036(4) -0.003(4) -0.008(4) 0.003(4)
C10 0.031(4) 0.042(5) 0.029(3) 0.001(4) 0.008(3) -0.003(4)
C1 0.037(5) 0.035(5) 0.033(4) 0.008(4) 0.010(3) 0.003(4)
C9 0.034(5) 0.044(5) 0.027(3) -0.002(3) 0.003(3) -0.009(4)
C20 0.067(6) 0.066(7) 0.041(4) 0.012(5) 0.011(4) -0.002(5)
C5 0.050(5) 0.049(6) 0.047(4) 0.002(4) -0.008(4) -0.008(4)
C3 0.050(5) 0.041(5) 0.031(3) 0.004(4) 0.000(4) 0.009(4)
C6 0.071(7) 0.055(6) 0.043(4) -0.008(4) -0.012(4) -0.018(5)
C8 0.039(5) 0.066(6) 0.042(4) -0.002(4) 0.009(4) 0.003(4)
C7 0.073(7) 0.060(6) 0.043(4) -0.008(4) 0.005(5) -0.006(5)
C15 0.060(6) 0.035(5) 0.044(4) 0.003(4) 0.006(4) -0.009(4)
C19 0.065(6) 0.066(6) 0.034(4) 0.010(4) -0.012(4) -0.009(5)
C14 0.054(6) 0.069(7) 0.045(4) -0.014(5) -0.002(4) -0.024(5)
C16 0.056(6) 0.117(10) 0.048(5) 0.025(6) -0.009(4) -0.037(6)
C11 0.031(4) 0.037(5) 0.037(4) -0.003(4) 0.006(3) -0.009(4)
C13 0.037(5) 0.083(8) 0.066(5) -0.014(5) -0.001(4) 0.003(5)
C12 0.043(5) 0.059(6) 0.049(4) -0.014(4) -0.008(4) 0.012(4)
C17 0.125(10) 0.070(8) 0.049(5) -0.003(6) 0.005(6) -0.057(7)
C18 0.106(8) 0.046(6) 0.059(5) 0.016(5) 0.009(5) 0.023(6)

loop_
_atom_type_symbol
_atom_type_description
_atom_type_scat_dispersion_real
_atom_type_scat_dispersion_imag
_atom_type_scat_source
C C 0.0033 0.0016 'International Tables Vol C Tables 4.2.6.8 and 6.1.1.4'
H H 0.0000 0.0000 'International Tables Vol C Tables 4.2.6.8 and 6.1.1.4'
O O 0.0106 0.0060 'International Tables Vol C Tables 4.2.6.8 and 6.1.1.4'
Fe Fe 0.3463 0.8444 'International Tables Vol C Tables 4.2.6.8 and 6.1.1.4'

loop_
_geom_angle_atom_site_label_1
_geom_angle_atom_site_label_2
_geom_angle_atom_site_label_3
_geom_angle
C18 Fe1 C12 121.3(3)
C18 Fe1 C17 40.4(3)
C12 Fe1 C17 106.2(3)
C18 Fe1 C15 158.5(4)
C12 Fe1 C15 68.8(3)
C17 Fe1 C15 160.4(4)
C18 Fe1 C16 67.8(3)
C12 Fe1 C16 122.8(3)
C17 Fe1 C16 40.4(3)
C15 Fe1 C16 125.1(3)
C18 Fe1 C20 67.5(3)
C12 Fe1 C20 159.8(3)
C17 Fe1 C20 67.8(3)
C15 Fe1 C20 109.9(3)
C16 Fe1 C20 40.3(3)
C18 Fe1 C14 122.2(4)
C12 Fe1 C14 68.7(3)
C17 Fe1 C14 157.5(4)
C15 Fe1 C14 40.2(2)
C16 Fe1 C14 160.5(4)
C20 Fe1 C14 124.2(3)
C18 Fe1 C11 158.2(3)
C12 Fe1 C11 41.1(2)
C17 Fe1 C11 122.7(3)
C15 Fe1 C11 41.2(2)
C16 Fe1 C11 108.5(3)
C20 Fe1 C11 124.5(3)
C14 Fe1 C11 68.7(3)
C18 Fe1 C13 106.4(3)
C12 Fe1 C13 40.6(2)
C17 Fe1 C13 121.5(4)
C15 Fe1 C13 67.9(3)
C16 Fe1 C13 158.0(4)
C20 Fe1 C13 159.1(3)
C14 Fe1 C13 40.6(3)
C11 Fe1 C13 68.6(3)
C18 Fe1 C19 40.1(3)
C12 Fe1 C19 157.6(3)
C17 Fe1 C19 67.6(3)
C15 Fe1 C19 124.1(3)
C16 Fe1 C19 67.4(3)
C20 Fe1 C19 39.9(2)
C14 Fe1 C19 108.3(3)
C11 Fe1 C19 160.3(3)
C13 Fe1 C19 122.7(3)
C3 O3 C4 123.4(5)
C10 C2 C3 120.4(6)
C10 C2 C1 123.2(6)
C3 C2 C1 116.3(5)
C5 C4 O3 117.9(7)
C5 C4 C9 122.4(6)
O3 C4 C9 119.7(6)
C2 C10 C9 122.3(6)
C2 C10 H10 118.9
C9 C10 H10 118.9
O1 C1 C11 123.0(7)
O1 C1 C2 119.2(6)
C11 C1 C2 117.7(6)
C4 C9 C8 116.2(6)
C4 C9 C10 118.0(6)
C8 C9 C10 125.7(6)
C19 C20 C16 108.2(7)
C19 C20 Fe1 70.5(4)
C16 C20 Fe1 69.7(4)
C19 C20 H20 125.9
C16 C20 H20 125.9
Fe1 C20 H20 125.5
C4 C5 C6 119.6(7)
C4 C5 H5 120.2
C6 C5 H5 120.2
O2 C3 O3 116.8(6)
O2 C3 C2 127.1(7)
O3 C3 C2 116.1(5)
C5 C6 C7 120.8(7)
C5 C6 H6 119.6
C7 C6 H6 119.6
C7 C8 C9 121.8(7)
C7 C8 H8 119.1
C9 C8 H8 119.1
C8 C7 C6 119.2(7)
C8 C7 H7 120.4
C6 C7 H7 120.4
C14 C15 C11 108.8(6)
C14 C15 Fe1 70.3(4)
C11 C15 Fe1 69.6(4)
C14 C15 H15 125.6
C11 C15 H15 125.6
Fe1 C15 H15 126.2
C18 C19 C20 107.7(7)
C18 C19 Fe1 68.6(4)
C20 C19 Fe1 69.6(3)
C18 C19 H19 126.2
C20 C19 H19 126.2
Fe1 C19 H19 127.2
C15 C14 C13 108.1(6)
C15 C14 Fe1 69.6(4)
C13 C14 Fe1 69.9(4)
C15 C14 H14 126.0
C13 C14 H14 126.0
Fe1 C14 H14 126.1
C20 C16 C17 107.8(8)
C20 C16 Fe1 70.0(4)
C17 C16 Fe1 69.6(5)
C20 C16 H16 126.1
C17 C16 H16 126.1
Fe1 C16 H16 125.9
C12 C11 C15 106.5(6)
C12 C11 C1 128.9(7)
C15 C11 C1 124.0(7)
C12 C11 Fe1 68.6(4)
C15 C11 Fe1 69.2(4)
C1 C11 Fe1 120.1(4)
C14 C13 C12 108.1(7)
C14 C13 Fe1 69.6(4)
C12 C13 Fe1 68.6(4)
C14 C13 H13 125.9
C12 C13 H13 125.9
Fe1 C13 H13 127.5
C13 C12 C11 108.5(7)
C13 C12 Fe1 70.8(4)
C11 C12 Fe1 70.2(4)
C13 C12 H12 125.8
C11 C12 H12 125.8
Fe1 C12 H12 124.8
C18 C17 C16 107.5(8)
C18 C17 Fe1 69.3(5)
C16 C17 Fe1 70.0(5)
C18 C17 H17 126.3
C16 C17 H17 126.3
Fe1 C17 H17 126.0
C19 C18 C17 108.8(8)
C19 C18 Fe1 71.2(4)
C17 C18 Fe1 70.3(5)
C19 C18 H18 125.6
C17 C18 H18 125.6
Fe1 C18 H18 124.4

loop_
_geom_bond_atom_site_label_1
_geom_bond_atom_site_label_2
_geom_bond_distance
Fe1 C18 2.017(7)
Fe1 C12 2.012(6)
Fe1 C17 2.030(8)
Fe1 C15 2.028(7)
Fe1 C16 2.035(8)
Fe1 C20 2.039(6)
Fe1 C14 2.037(7)
Fe1 C11 2.033(6)
Fe1 C13 2.041(7)
Fe1 C19 2.051(6)
O1 C1 1.217(7)
O3 C3 1.379(7)
O3 C4 1.386(7)
O2 C3 1.195(6)
C2 C10 1.340(7)
C2 C3 1.467(8)
C2 C1 1.513(8)
C4 C5 1.361(8)
C4 C9 1.402(8)
C10 C9 1.415(8)
C10 H10 0.9300
C1 C11 1.460(8)
C9 C8 1.394(8)
C20 C19 1.395(9)
C20 C16 1.405(9)
C20 H20 0.9300
C5 C6 1.359(8)
C5 H5 0.9300
C6 C7 1.384(8)
C6 H6 0.9300
C8 C7 1.373(8)
C8 H8 0.9300
C7 H7 0.9300
C15 C14 1.395(8)
C15 C11 1.429(8)
C15 H15 0.9300
C19 C18 1.396(9)
C19 H19 0.9300
C14 C13 1.414(9)
C14 H14 0.9300
C16 C17 1.405(10)
C16 H16 0.9300
C11 C12 1.421(8)
C13 C12 1.407(8)
C13 H13 0.9300
C12 H12 0.9300
C17 C18 1.397(10)
C17 H17 0.9300
C18 H18 0.9300

loop_
_geom_torsion_atom_site_label_1
_geom_torsion_atom_site_label_2
_geom_torsion_atom_site_label_3
_geom_torsion_atom_site_label_4
_geom_torsion
C3 O3 C4 C5 176.7(6)
C3 O3 C4 C9 -2.8(9)
C3 C2 C10 C9 2.1(9)
C1 C2 C10 C9 -175.0(6)
C10 C2 C1 O1 124.9(7)
C3 C2 C1 O1 -52.4(8)
C10 C2 C1 C11 -55.8(8)
C3 C2 C1 C11 126.9(6)
C5 C4 C9 C8 0.1(10)
O3 C4 C9 C8 179.5(6)
C5 C4 C9 C10 -179.8(6)
O3 C4 C9 C10 -0.3(9)
C2 C10 C9 C4 0.5(9)
C2 C10 C9 C8 -179.3(6)
C18 Fe1 C20 C19 37.3(5)
C12 Fe1 C20 C19 157.6(8)
C17 Fe1 C20 C19 81.2(5)
C15 Fe1 C20 C19 -119.7(5)
C16 Fe1 C20 C19 119.0(7)
C14 Fe1 C20 C19 -77.2(6)
C11 Fe1 C20 C19 -163.5(5)
C13 Fe1 C20 C19 -39.6(11)
C18 Fe1 C20 C16 -81.7(5)
C12 Fe1 C20 C16 38.6(11)
C17 Fe1 C20 C16 -37.8(5)
C15 Fe1 C20 C16 121.3(5)
C14 Fe1 C20 C16 163.8(5)
C11 Fe1 C20 C16 77.5(5)
C13 Fe1 C20 C16 -158.6(9)
C19 Fe1 C20 C16 -119.0(7)
O3 C4 C5 C6 -178.7(6)
C9 C4 C5 C6 0.7(10)
C4 O3 C3 O2 -173.0(6)
C4 O3 C3 C2 5.2(8)
C10 C2 C3 O2 173.1(7)
C1 C2 C3 O2 -9.5(10)
C10 C2 C3 O3 -4.9(9)
C1 C2 C3 O3 172.5(5)
C4 C5 C6 C7 -0.7(11)
C4 C9 C8 C7 -0.9(10)
C10 C9 C8 C7 178.9(6)
C9 C8 C7 C6 0.9(11)
C5 C6 C7 C8 -0.1(11)
C18 Fe1 C15 C14 40.9(10)
C12 Fe1 C15 C14 -81.6(4)
C17 Fe1 C15 C14 -160.4(9)
C16 Fe1 C15 C14 162.5(5)
C20 Fe1 C15 C14 119.9(5)
C11 Fe1 C15 C14 -120.0(6)
C13 Fe1 C15 C14 -37.8(4)
C19 Fe1 C15 C14 77.7(5)
C18 Fe1 C15 C11 160.9(7)
C12 Fe1 C15 C11 38.4(4)
C17 Fe1 C15 C11 -40.4(11)
C16 Fe1 C15 C11 -77.5(5)
C20 Fe1 C15 C11 -120.1(5)
C14 Fe1 C15 C11 120.0(6)
C13 Fe1 C15 C11 82.2(4)
C19 Fe1 C15 C11 -162.4(4)
C16 C20 C19 C18 1.5(8)
Fe1 C20 C19 C18 -58.2(5)
C16 C20 C19 Fe1 59.7(5)
C12 Fe1 C19 C18 -40.2(10)
C17 Fe1 C19 C18 37.8(5)
C15 Fe1 C19 C18 -160.1(5)
C16 Fe1 C19 C18 81.8(6)
C20 Fe1 C19 C18 119.6(7)
C14 Fe1 C19 C18 -118.5(6)
C11 Fe1 C19 C18 163.5(7)
C13 Fe1 C19 C18 -76.1(6)
C18 Fe1 C19 C20 -119.6(7)
C12 Fe1 C19 C20 -159.8(7)
C17 Fe1 C19 C20 -81.7(5)
C15 Fe1 C19 C20 80.3(5)
C16 Fe1 C19 C20 -37.8(5)
C14 Fe1 C19 C20 121.9(5)
C11 Fe1 C19 C20 43.9(10)
C13 Fe1 C19 C20 164.3(5)
C11 C15 C14 C13 0.5(8)
Fe1 C15 C14 C13 59.5(5)
C11 C15 C14 Fe1 -59.0(5)
C18 Fe1 C14 C15 -163.5(4)
C12 Fe1 C14 C15 82.1(4)
C17 Fe1 C14 C15 162.9(7)
C16 Fe1 C14 C15 -47.6(10)
C20 Fe1 C14 C15 -80.3(5)
C11 Fe1 C14 C15 37.8(4)
C13 Fe1 C14 C15 119.2(6)
C19 Fe1 C14 C15 -121.5(4)
C18 Fe1 C14 C13 77.2(5)
C12 Fe1 C14 C13 -37.2(4)
C17 Fe1 C14 C13 43.7(9)
C15 Fe1 C14 C13 -119.2(6)
C16 Fe1 C14 C13 -166.8(7)
C20 Fe1 C14 C13 160.4(4)
C11 Fe1 C14 C13 -81.5(4)
C19 Fe1 C14 C13 119.2(5)
C19 C20 C16 C17 -0.7(9)
Fe1 C20 C16 C17 59.5(6)
C19 C20 C16 Fe1 -60.2(5)
C18 Fe1 C16 C20 81.0(4)
C12 Fe1 C16 C20 -165.2(4)
C17 Fe1 C16 C20 118.9(7)
C15 Fe1 C16 C20 -79.3(5)
C14 Fe1 C16 C20 -43.7(10)
C11 Fe1 C16 C20 -122.0(5)
C13 Fe1 C16 C20 159.6(7)
C19 Fe1 C16 C20 37.4(4)
C18 Fe1 C16 C17 -37.9(5)
C12 Fe1 C16 C17 75.9(6)
C15 Fe1 C16 C17 161.8(5)
C20 Fe1 C16 C17 -118.9(7)
C14 Fe1 C16 C17 -162.6(7)
C11 Fe1 C16 C17 119.1(5)
C13 Fe1 C16 C17 40.8(10)
C19 Fe1 C16 C17 -81.5(5)
C14 C15 C11 C12 0.7(7)
Fe1 C15 C11 C12 -58.8(4)
C14 C15 C11 C1 172.5(6)
Fe1 C15 C11 C1 113.0(6)
C14 C15 C11 Fe1 59.5(5)
O1 C1 C11 C12 174.8(6)
C2 C1 C11 C12 -4.4(9)
O1 C1 C11 C15 4.9(10)
C2 C1 C11 C15 -174.3(5)
O1 C1 C11 Fe1 89.0(8)
C2 C1 C11 Fe1 -90.3(6)
C18 Fe1 C11 C12 -42.9(10)
C17 Fe1 C11 C12 -76.7(6)
C15 Fe1 C11 C12 118.3(6)
C16 Fe1 C11 C12 -119.0(5)
C20 Fe1 C11 C12 -160.8(4)
C14 Fe1 C11 C12 81.5(4)
C13 Fe1 C11 C12 37.8(4)
C19 Fe1 C11 C12 166.5(8)
C18 Fe1 C11 C15 -161.2(8)
C12 Fe1 C11 C15 -118.3(6)
C17 Fe1 C11 C15 165.0(5)
C16 Fe1 C11 C15 122.7(5)
C20 Fe1 C11 C15 80.9(5)
C14 Fe1 C11 C15 -36.8(4)
C13 Fe1 C11 C15 -80.5(4)
C19 Fe1 C11 C15 48.2(10)
C18 Fe1 C11 C1 80.7(10)
C12 Fe1 C11 C1 123.6(8)
C17 Fe1 C11 C1 46.9(7)
C15 Fe1 C11 C1 -118.1(7)
C16 Fe1 C11 C1 4.6(7)
C20 Fe1 C11 C1 -37.2(7)
C14 Fe1 C11 C1 -154.9(7)
C13 Fe1 C11 C1 161.4(7)
C19 Fe1 C11 C1 -69.9(10)
C15 C14 C13 C12 -1.5(8)
Fe1 C14 C13 C12 57.9(5)
C15 C14 C13 Fe1 -59.3(5)
C18 Fe1 C13 C14 -120.6(5)
C12 Fe1 C13 C14 120.2(7)
C17 Fe1 C13 C14 -162.0(5)
C15 Fe1 C13 C14 37.4(4)
C16 Fe1 C13 C14 168.3(7)
C20 Fe1 C13 C14 -50.8(11)
C11 Fe1 C13 C14 81.9(5)
C19 Fe1 C13 C14 -79.9(6)
C18 Fe1 C13 C12 119.2(5)
C17 Fe1 C13 C12 77.9(6)
C15 Fe1 C13 C12 -82.8(5)
C16 Fe1 C13 C12 48.1(10)
C20 Fe1 C13 C12 -171.0(8)
C14 Fe1 C13 C12 -120.2(7)
C11 Fe1 C13 C12 -38.3(4)
C19 Fe1 C13 C12 159.9(5)
C14 C13 C12 C11 1.9(8)
Fe1 C13 C12 C11 60.4(5)
C14 C13 C12 Fe1 -58.5(5)
C15 C11 C12 C13 -1.6(7)
C1 C11 C12 C13 -172.9(6)
Fe1 C11 C12 C13 -60.8(5)
C15 C11 C12 Fe1 59.1(4)
C1 C11 C12 Fe1 -112.1(6)
C18 Fe1 C12 C13 -78.4(6)
C17 Fe1 C12 C13 -119.7(6)
C15 Fe1 C12 C13 80.3(5)
C16 Fe1 C12 C13 -160.7(6)
C20 Fe1 C12 C13 170.6(8)
C14 Fe1 C12 C13 37.1(5)
C11 Fe1 C12 C13 118.8(7)
C19 Fe1 C12 C13 -49.3(10)
C18 Fe1 C12 C11 162.8(5)
C17 Fe1 C12 C11 121.5(5)
C15 Fe1 C12 C11 -38.5(4)
C16 Fe1 C12 C11 80.5(5)
C20 Fe1 C12 C11 51.9(10)
C14 Fe1 C12 C11 -81.7(4)
C13 Fe1 C12 C11 -118.8(7)
C19 Fe1 C12 C11 -168.1(7)
C20 C16 C17 C18 -0.3(9)
Fe1 C16 C17 C18 59.4(6)
C20 C16 C17 Fe1 -59.8(5)
C12 Fe1 C17 C18 119.5(5)
C15 Fe1 C17 C18 -168.1(7)
C16 Fe1 C17 C18 -118.6(8)
C20 Fe1 C17 C18 -80.9(5)
C14 Fe1 C17 C18 46.3(10)
C11 Fe1 C17 C18 161.4(5)
C13 Fe1 C17 C18 78.0(6)
C19 Fe1 C17 C18 -37.6(5)
C18 Fe1 C17 C16 118.6(8)
C12 Fe1 C17 C16 -121.8(5)
C15 Fe1 C17 C16 -49.5(11)
C20 Fe1 C17 C16 37.7(5)
C14 Fe1 C17 C16 164.9(6)
C11 Fe1 C17 C16 -80.0(6)
C13 Fe1 C17 C16 -163.4(5)
C19 Fe1 C17 C16 81.0(5)
C20 C19 C18 C17 -1.7(9)
Fe1 C19 C18 C17 -60.6(5)
C20 C19 C18 Fe1 58.8(5)
C16 C17 C18 C19 1.3(9)
Fe1 C17 C18 C19 61.1(5)
C16 C17 C18 Fe1 -59.9(6)
C12 Fe1 C18 C19 163.3(5)
C17 Fe1 C18 C19 -118.9(8)
C15 Fe1 C18 C19 50.2(11)
C16 Fe1 C18 C19 -80.9(5)
C20 Fe1 C18 C19 -37.1(4)
C14 Fe1 C18 C19 80.2(6)
C11 Fe1 C18 C19 -165.1(7)
C13 Fe1 C18 C19 121.6(5)
C12 Fe1 C18 C17 -77.9(6)
C15 Fe1 C18 C17 169.1(7)
C16 Fe1 C18 C17 38.0(5)
C20 Fe1 C18 C17 81.7(5)
C14 Fe1 C18 C17 -160.9(5)
C11 Fe1 C18 C17 -46.3(11)
C13 Fe1 C18 C17 -119.5(6)
C19 Fe1 C18 C17 118.9(8)
